data_4504953
loop_
_publ_author_name
'Saha, Binoy K.'
'Jetti, Ram K. R.'
'Reddy, L. Sreenivas'
'Aitipamula, Srinivasulu'
'Nangia, Ashwini'

_publ_section_title
;
 Halogen Trimer-Mediated Hexagonal Host Framework of
 2,4,6-Tris(4-halophenoxy)-1,3,5-triazine. Supramolecular Isomerism from
 Hexagonal Channel (X = Cl, Br) to Cage Structure (X = I)
;
_journal_issue 3
_journal_name_full 'Crystal Growth &amp; Design'
_journal_page_first 887
_journal_paper_doi 10.1021/cg049691r
_journal_volume 5
_journal_year 2005
_chemical_formula_moiety '2 (C21 H12 I3 N3 O3), C8 H11 N'
_chemical_formula_sum 'C50 H35 I6 N7 O6'
_chemical_formula_weight 1591.25
_chemical_name_common '2,4,6-tris(4-iodophenoxy)-1,3,5-triazine, collidine'
_chemical_name_systematic
; 
 2,4,6-tris(4-iodophenoxy)-1,3,5-triazine, collidine
;
_space_group_IT_number 148
_symmetry_cell_setting hexagonal
_symmetry_space_group_name_Hall '-R 3'
_symmetry_space_group_name_H-M 'R -3 :H'
_atom_sites_solution_hydrogens geom
_atom_sites_solution_primary direct
_atom_sites_solution_secondary difmap
_audit_creation_method SHELXL-97
_cell_angle_alpha 90.00
_cell_angle_beta 90.00
_cell_angle_gamma 120.00
_cell_formula_units_Z 3
_cell_length_a 15.619(2)
_cell_length_b 15.619(2)
_cell_length_c 18.361(4)
_cell_measurement_reflns_used 5116
_cell_measurement_temperature 123(2)
_cell_measurement_theta_max 28.45
_cell_measurement_theta_min 2.61
_cell_volume 3879.1(11)
_computing_cell_refinement
;
BRUKER AXS SAINT program Vers.6.01
;
_computing_data_collection 'BRUKER AXS SMART Vers. 5.054 1997/98'
_computing_data_reduction
;
BRUKER AXS SAINT program Vers.6.01
;
_computing_structure_refinement 'SHELXL-97 (Sheldrick, 1997)'
_computing_structure_solution 'SHELXS-97 (Sheldrick, 1990)'
_diffrn_ambient_temperature 293(2)
_diffrn_detector_area_resol_mean 8.192
_diffrn_measured_fraction_theta_full 0.995
_diffrn_measured_fraction_theta_max 0.995
_diffrn_measurement_device_type 'Siemens SMART CCD area detector system'
_diffrn_measurement_method
;
 Full sphere data collection 
 in omega at 0.3 deg scan width, 
 two runs with 720 frames, phi =  0, 270(deg) 
 two runs with 436 frames, phi = 88, 180 deg) 
;
_diffrn_radiation_monochromator graphite
_diffrn_radiation_source 'fine-focus sealed tube'
_diffrn_radiation_type MoK\a
_diffrn_radiation_wavelength 0.71073
_diffrn_reflns_av_R_equivalents 0.0429
_diffrn_reflns_av_sigmaI/netI 0.0250
_diffrn_reflns_limit_h_max 20
_diffrn_reflns_limit_h_min -20
_diffrn_reflns_limit_k_max 20
_diffrn_reflns_limit_k_min -20
_diffrn_reflns_limit_l_max 24
_diffrn_reflns_limit_l_min -24
_diffrn_reflns_number 15471
_diffrn_reflns_theta_full 28.46
_diffrn_reflns_theta_max 28.46
_diffrn_reflns_theta_min 1.87
_exptl_absorpt_coefficient_mu 3.659
_exptl_absorpt_correction_T_max 0.99
_exptl_absorpt_correction_T_min 0.44
_exptl_absorpt_correction_type empirical
_exptl_absorpt_process_details
; 
 Siemens SADABS program multi-scan V2.03
 R.H. Blessing, Acta Cryst. (1995) A51 33-38 
;
_exptl_crystal_colour colourless
_exptl_crystal_density_diffrn 2.043
_exptl_crystal_density_meas ?
_exptl_crystal_density_method 'not measured'
_exptl_crystal_description block
_exptl_crystal_F_000 2250
_exptl_crystal_size_max 0.67
_exptl_crystal_size_mid 0.56
_exptl_crystal_size_min 0.43
_refine_diff_density_max 3.207
_refine_diff_density_min -0.589
_refine_diff_density_rms 0.185
_refine_ls_extinction_method none
_refine_ls_goodness_of_fit_ref 1.109
_refine_ls_hydrogen_treatment mixed
_refine_ls_matrix_type full
_refine_ls_number_parameters 115
_refine_ls_number_reflns 2177
_refine_ls_number_restraints 0
_refine_ls_restrained_S_all 1.109
_refine_ls_R_factor_all 0.0409
_refine_ls_R_factor_gt 0.0377
_refine_ls_shift/su_max 0.002
_refine_ls_shift/su_mean 0.000
_refine_ls_structure_factor_coef Fsqd
_refine_ls_weighting_details 'calc w=1/[\s^2^(Fo^2^)+(0.0559P)^2^+14.6279P] where P=(Fo^2^+2Fc^2^)/3'
_refine_ls_weighting_scheme calc
_refine_ls_wR_factor_gt 0.0928
_refine_ls_wR_factor_ref 0.0945
_reflns_number_gt 1974
_reflns_number_total 2177
_reflns_threshold_expression >2sigma(I)
_cod_data_source_file cg049691rsi20040907_112214.cif
_cod_data_source_block 4
_cod_depositor_comments
;
The following automatic conversions were performed:

'_symmetry_cell_setting' value 'Hexagonal' changed to 'hexagonal'
according to /home/saulius/struct/CIF-dictionaries/cif_core.dic
dictionary named 'cif_core.dic' version 2.4.1 from 2010-06-29.

Automatic conversion script
Id: cif_fix_values 1715 2011-07-08 13:25:40Z adriana 

The following automatic conversions were performed:

'_exptl_crystal_density_meas' value 'not measured' was changed to '?'
- the value is perceived as not measured.

Automatic conversion script
Id: cif_fix_values 3008 2015-01-20 13:52:24Z robertas 

The following automatic conversions were performed:

data name '_atom_site_symmetry_multiplicit' was replaced with
'_atom_site_symmetry_multiplicity' as specified in the replacement
file 'data/replacement-values/replacement_tags.lst'.

Automatic conversion script
Id: cif_correct_tags 9268 2022-04-12 08:56:07Z antanas 
;
_cod_original_cell_volume 3879.2(11)
_cod_original_sg_symbol_H-M 'R -3'
_cod_database_code 4504953

loop_
_symmetry_equiv_pos_as_xyz
'x, y, z'
'-y, x-y, z'
'-x+y, -x, z'
'x+2/3, y+1/3, z+1/3'
'-y+2/3, x-y+1/3, z+1/3'
'-x+y+2/3, -x+1/3, z+1/3'
'x+1/3, y+2/3, z+2/3'
'-y+1/3, x-y+2/3, z+2/3'
'-x+y+1/3, -x+2/3, z+2/3'
'-x, -y, -z'
'y, -x+y, -z'
'x-y, x, -z'
'-x+2/3, -y+1/3, -z+1/3'
'y+2/3, -x+y+1/3, -z+1/3'
'x-y+2/3, x+1/3, -z+1/3'
'-x+1/3, -y+2/3, -z+2/3'
'y+1/3, -x+y+2/3, -z+2/3'
'x-y+1/3, x+2/3, -z+2/3'

loop_
_atom_site_label
_atom_site_type_symbol
_atom_site_fract_x
_atom_site_fract_y
_atom_site_fract_z
_atom_site_U_iso_or_equiv
_atom_site_adp_type
_atom_site_occupancy
_atom_site_symmetry_multiplicity
_atom_site_calc_flag
_atom_site_refinement_flags
I1 I 0.609468(17) 0.171028(17) 0.537590(13) 0.03092(12) Uani 1 1 d .
C5 C 0.6722(2) 0.0819(2) 0.55721(18) 0.0249(6) Uani 1 1 d .
C2 C 0.7627(2) -0.0265(2) 0.58101(18) 0.0235(6) Uani 1 1 d .
C7 C 0.7234(3) -0.0296(3) 0.51379(19) 0.0292(7) Uani 1 1 d .
H7A H 0.7273 -0.0683 0.4768 0.035 Uiso 1 1 calc R
C4 C 0.7100(3) 0.0827(3) 0.62563(19) 0.0304(7) Uani 1 1 d .
H4A H 0.7045 0.1198 0.6631 0.036 Uiso 1 1 calc R
C3 C 0.7561(3) 0.0277(3) 0.63772(19) 0.0305(7) Uani 1 1 d .
H3A H 0.7820 0.0274 0.6832 0.037 Uiso 1 1 calc R
C6 C 0.6774(3) 0.0260(3) 0.5015(2) 0.0299(7) Uani 1 1 d .
H6A H 0.6505 0.0252 0.4562 0.036 Uiso 1 1 calc R
O1 O 0.80736(16) -0.08464(16) 0.59164(13) 0.0252(5) Uani 1 1 d .
N1 N 0.95781(19) 0.05922(19) 0.59257(15) 0.0219(5) Uani 1 1 d .
C1 C 0.9062(2) -0.0383(2) 0.59236(17) 0.0223(6) Uani 1 1 d .
C9 C 0.6075(6) 0.2325(4) 0.3332(2) 0.070(9) Uani 0.83 1 d P
C8 C 0.5424(15) 0.1222(10) 0.3314(7) 0.102(6) Uani 0.50 1 d P
N2 N 0.6075(6) 0.2325(4) 0.3332(2) 0.04(2) Uani 0.17 1 d P

loop_
_atom_site_aniso_label
_atom_site_aniso_U_11
_atom_site_aniso_U_22
_atom_site_aniso_U_33
_atom_site_aniso_U_23
_atom_site_aniso_U_13
_atom_site_aniso_U_12
I1 0.02985(15) 0.03226(15) 0.03631(18) 0.00261(8) 0.00064(8) 0.01977(10)
C5 0.0206(14) 0.0233(14) 0.0317(17) 0.0000(12) 0.0004(12) 0.0115(12)
C2 0.0167(13) 0.0218(14) 0.0326(17) 0.0019(12) 0.0015(11) 0.0101(12)
C7 0.0267(16) 0.0331(17) 0.0314(17) -0.0078(14) -0.0020(13) 0.0177(14)
C4 0.0317(17) 0.0346(18) 0.0291(17) -0.0066(13) -0.0030(13) 0.0197(15)
C3 0.0339(17) 0.0370(18) 0.0257(16) -0.0029(13) -0.0040(13) 0.0216(15)
C6 0.0308(17) 0.0317(17) 0.0290(17) -0.0020(13) -0.0028(13) 0.0169(14)
O1 0.0190(10) 0.0202(10) 0.0373(13) 0.0005(9) 0.0004(9) 0.0106(9)
N1 0.0190(12) 0.0208(12) 0.0266(13) -0.0007(10) 0.0000(10) 0.0104(10)
C1 0.0219(14) 0.0249(14) 0.0213(15) 0.0009(11) 0.0010(11) 0.0126(12)
C9 0.114(19) 0.082(15) 0.019(7) -0.010(8) -0.012(7) 0.052(12)
C8 0.140(14) 0.061(8) 0.040(6) -0.002(5) -0.018(7) 0.000(8)
N2 0.04(3) 0.04(3) 0.04(4) 0.00(2) 0.00(2) 0.02(2)

loop_
_atom_type_symbol
_atom_type_description
_atom_type_scat_dispersion_real
_atom_type_scat_dispersion_imag
_atom_type_scat_source
C C 0.0033 0.0016 'International Tables Vol C Tables 4.2.6.8 and 6.1.1.4'
H H 0.0000 0.0000 'International Tables Vol C Tables 4.2.6.8 and 6.1.1.4'
N N 0.0061 0.0033 'International Tables Vol C Tables 4.2.6.8 and 6.1.1.4'
O O 0.0106 0.0060 'International Tables Vol C Tables 4.2.6.8 and 6.1.1.4'
I I -0.4742 1.8119 'International Tables Vol C Tables 4.2.6.8 and 6.1.1.4'

loop_
_geom_angle_atom_site_label_1
_geom_angle_atom_site_label_2
_geom_angle_atom_site_label_3
_geom_angle
_geom_angle_site_symmetry_1
_geom_angle_site_symmetry_3
C6 C5 C4 121.3(3) . .
C6 C5 I1 119.4(2) . .
C4 C5 I1 119.2(2) . .
C7 C2 C3 122.2(3) . .
C7 C2 O1 117.4(3) . .
C3 C2 O1 120.3(3) . .
C2 C7 C6 119.0(3) . .
C5 C4 C3 119.3(3) . .
C2 C3 C4 118.8(3) . .
C5 C6 C7 119.3(3) . .
C1 O1 C2 117.5(2) . .
C1 N1 C1 112.4(3) . 3_765
N1 C1 O1 119.9(3) . .
N1 C1 N1 127.6(3) . 2_645
O1 C1 N1 112.5(3) . 2_645
N2 C9 C9 0.0(5) 17 17
N2 C9 N2 120.001(8) 17 18_545
C9 C9 N2 120.001(8) 17 18_545
N2 C9 C9 120.001(8) 17 18_545
C9 C9 C9 120.001(8) 17 18_545
N2 C9 C9 0.0(6) 18_545 18_545
N2 C9 C8 119.9(11) 17 .
C9 C9 C8 119.9(11) 17 .
N2 C9 C8 120.1(11) 18_545 .
C9 C9 C8 120.1(11) 18_545 .

loop_
_geom_bond_atom_site_label_1
_geom_bond_atom_site_label_2
_geom_bond_distance
_geom_bond_site_symmetry_2
I1 C5 2.095(3) .
C5 C6 1.373(5) .
C5 C4 1.386(5) .
C2 C7 1.368(5) .
C2 C3 1.378(5) .
C2 O1 1.408(4) .
C7 C6 1.395(5) .
C4 C3 1.387(5) .
O1 C1 1.338(4) .
N1 C1 1.320(4) .
N1 C1 1.340(4) 3_765
C1 N1 1.340(4) 2_645
C9 N2 1.370(6) 17
C9 C9 1.370(6) 17
C9 N2 1.370(6) 18_545
C9 C9 1.370(6) 18_545
C9 C8 1.500(14) .
